data_4130830
loop_
_publ_author_name
'Kou, Kevin G. M.'
'Li, Beryl X.'
'Lee, Jack C.'
'Gallego, Gary M.'
'Lebold, Terry P.'
'DiPasquale, Antonio G.'
'Sarpong, Richmond'

_publ_section_title
;
 Syntheses of Denudatine Diterpenoid Alkaloids: Cochlearenine,
 N-Ethyl-1\a-hydroxy-17-veratroyldictyzine, and Paniculamine.
;
_journal_issue 34
_journal_name_full 'Journal of the American Chemical Society'
_journal_page_first 10830
_journal_page_last 10833
_journal_paper_doi 10.1021/jacs.6b07268
_journal_volume 138
_journal_year 2016
_chemical_formula_sum 'C25 H35 N O6'
_chemical_formula_weight 445.54
_chemical_name_common KK2-075
_chemical_name_systematic sarpong121
_space_group.centring_type C-centered

_space_group_crystal_system monoclinic
_space_group_IT_number 15
_space_group_name_Hall '-C 2yc'
_space_group_name_H-M_alt 'C 1 2/c 1'
_atom_sites_solution_hydrogens geom
_atom_sites_solution_primary iterative
_atom_sites_solution_secondary difmap
_audit_creation_method SHELXL-2014/7
_cell_angle_alpha 90
_cell_angle_beta 109.488(2)
_cell_angle_gamma 90
_cell_formula_units_Z 8
_cell_length_a 23.9341(8)
_cell_length_b 11.7122(4)
_cell_length_c 16.9699(5)
_cell_measurement_reflns_used 9800
_cell_measurement_temperature 100(2)
_cell_measurement_theta_max 25.37
_cell_measurement_theta_min 2.50
_cell_volume 4484.5(3)
_computing_cell_refinement 'Bruker SAINT'
_computing_data_collection 'Bruker APEX2'
_computing_data_reduction 'Bruker SAINT'
_computing_molecular_graphics ORTEP-32
_computing_publication_material WinGX
_computing_structure_refinement SHELXL-2014
_computing_structure_solution SHELXT-2014
_diffrn_ambient_temperature 100(2)
_diffrn_detector_area_resol_mean 8.366
_diffrn_measured_fraction_theta_full 1.000
_diffrn_measured_fraction_theta_max 1.000
_diffrn_measurement_device_type 'Bruker APEX-II CCD'
_diffrn_measurement_method '\f and \w scans'
_diffrn_radiation_type MoK\a
_diffrn_radiation_wavelength 0.71073
_diffrn_reflns_av_R_equivalents 0.0815
_diffrn_reflns_av_unetI/netI 0.0413
_diffrn_reflns_Laue_measured_fraction_full 1.000
_diffrn_reflns_Laue_measured_fraction_max 1.000
_diffrn_reflns_limit_h_max 28
_diffrn_reflns_limit_h_min -28
_diffrn_reflns_limit_k_max 14
_diffrn_reflns_limit_k_min -14
_diffrn_reflns_limit_l_max 20
_diffrn_reflns_limit_l_min -19
_diffrn_reflns_number 47019
_diffrn_reflns_point_group_measured_fraction_full 1.000
_diffrn_reflns_point_group_measured_fraction_max 1.000
_diffrn_reflns_theta_full 25.000
_diffrn_reflns_theta_max 25.381
_diffrn_reflns_theta_min 1.805
_diffrn_source 'microfocus sealed tube'
_exptl_absorpt_coefficient_mu 0.093
_exptl_absorpt_correction_T_max 0.928
_exptl_absorpt_correction_T_min 0.562
_exptl_absorpt_correction_type multi-scan
_exptl_absorpt_process_details SADABS
_exptl_crystal_colour colorless
_exptl_crystal_density_diffrn 1.320
_exptl_crystal_description plate
_exptl_crystal_F_000 1920
_exptl_crystal_size_max 0.070
_exptl_crystal_size_mid 0.060
_exptl_crystal_size_min 0.030
_refine_diff_density_max 0.989
_refine_diff_density_min -0.408
_refine_diff_density_rms 0.063
_refine_ls_extinction_method none
_refine_ls_goodness_of_fit_ref 1.036
_refine_ls_hydrogen_treatment constr
_refine_ls_matrix_type full
_refine_ls_number_parameters 294
_refine_ls_number_reflns 4118
_refine_ls_number_restraints 0
_refine_ls_restrained_S_all 1.036
_refine_ls_R_factor_all 0.0655
_refine_ls_R_factor_gt 0.0541
_refine_ls_shift/su_max 0.000
_refine_ls_shift/su_mean 0.000
_refine_ls_structure_factor_coef Fsqd
_refine_ls_weighting_details 'w=1/[\s^2^(Fo^2^)+(0.0757P)^2^+8.9913P] where P=(Fo^2^+2Fc^2^)/3'
_refine_ls_weighting_scheme calc
_refine_ls_wR_factor_gt 0.1426
_refine_ls_wR_factor_ref 0.1549
_reflns_Friedel_coverage 0.000
_reflns_number_gt 3380
_reflns_number_total 4118
_reflns_threshold_expression 'I > 2\s(I)'
_cod_data_source_file ja6b07268_si_002.cif
_cod_data_source_block sarpong121
_cod_original_sg_symbol_H-M 'C 2/c'
_cod_database_code 4130830
_shelx_shelxl_version_number 2014/7
_shelx_space_group_comment
; 
The symmetry employed for this shelxl refinement is uniquely defined 
by the following loop, which should always be used as a source of 
symmetry information in preference to the above space-group names. 
They are only intended as comments. 
;
_shelx_estimated_absorpt_t_min 0.993
_shelx_estimated_absorpt_t_max 0.997

loop_
_space_group_symop_operation_xyz
'x, y, z'
'-x, y, -z+1/2'
'x+1/2, y+1/2, z'
'-x+1/2, y+1/2, -z+1/2'
'-x, -y, -z'
'x, -y, z-1/2'
'-x+1/2, -y+1/2, -z'
'x+1/2, -y+1/2, z-1/2'

loop_
_atom_site_label
_atom_site_type_symbol
_atom_site_fract_x
_atom_site_fract_y
_atom_site_fract_z
_atom_site_U_iso_or_equiv
_atom_site_adp_type
_atom_site_occupancy
_atom_site_site_symmetry_order
_atom_site_calc_flag
_atom_site_refinement_flags_posn
_atom_site_refinement_flags_adp
C1 C 0.61267(9) 0.44111(17) 0.43257(13) 0.0225(5) Uani 1 1 d . .
C2 C 0.62431(8) 0.56537(17) 0.46366(12) 0.0194(4) Uani 1 1 d . .
H2 H 0.6338 0.6144 0.4215 0.023 Uiso 1 1 calc R U
C3 C 0.57151(9) 0.61682(18) 0.48725(13) 0.0212(4) Uani 1 1 d . .
H3A H 0.5614 0.6944 0.4636 0.025 Uiso 1 1 calc R U
H3B H 0.5359 0.5677 0.4665 0.025 Uiso 1 1 calc R U
C4 C 0.59489(9) 0.62040(16) 0.58356(13) 0.0192(4) Uani 1 1 d . .
H4 H 0.5634 0.6113 0.6098 0.023 Uiso 1 1 calc R U
C5 C 0.63750(8) 0.72102(16) 0.61879(12) 0.0178(4) Uani 1 1 d . .
C6 C 0.62204(8) 0.85020(17) 0.60374(12) 0.0186(4) Uani 1 1 d . .
C7 C 0.68307(9) 0.91304(17) 0.63837(13) 0.0201(4) Uani 1 1 d . .
C8 C 0.73387(9) 0.83590(18) 0.68771(13) 0.0230(5) Uani 1 1 d . .
H8 H 0.7703 0.8812 0.7169 0.028 Uiso 1 1 calc R U
C9 C 0.74575(9) 0.74647(17) 0.62782(13) 0.0218(4) Uani 1 1 d . .
H9A H 0.7654 0.7830 0.5914 0.026 Uiso 1 1 calc R U
H9B H 0.7718 0.6850 0.6602 0.026 Uiso 1 1 calc R U
C10 C 0.68513(8) 0.69718(16) 0.57469(13) 0.0182(4) Uani 1 1 d . .
H10 H 0.6722 0.7419 0.5215 0.022 Uiso 1 1 calc R U
C11 C 0.67553(8) 0.56843(16) 0.54883(12) 0.0179(4) Uani 1 1 d . .
C12 C 0.73160(8) 0.50563(17) 0.55017(12) 0.0185(4) Uani 1 1 d . .
H12 H 0.7528 0.5535 0.5203 0.022 Uiso 1 1 calc R U
C13 C 0.72008(9) 0.38854(17) 0.50883(13) 0.0223(5) Uani 1 1 d . .
H13A H 0.7567 0.3606 0.5005 0.027 Uiso 1 1 calc R U
H13B H 0.7094 0.3341 0.5462 0.027 Uiso 1 1 calc R U
C14 C 0.67049(9) 0.39252(18) 0.42516(13) 0.0236(5) Uani 1 1 d . .
H14A H 0.6630 0.3144 0.4017 0.028 Uiso 1 1 calc R U
H14B H 0.6830 0.4404 0.3860 0.028 Uiso 1 1 calc R U
C15 C 0.59171(10) 0.37001(18) 0.49427(14) 0.0254(5) Uani 1 1 d . .
H15A H 0.5479 0.3736 0.4765 0.030 Uiso 1 1 calc R U
H15B H 0.6029 0.2892 0.4909 0.030 Uiso 1 1 calc R U
C16 C 0.64143(9) 0.52247(16) 0.60463(13) 0.0196(4) Uani 1 1 d . .
H16 H 0.6667 0.5253 0.6649 0.023 Uiso 1 1 calc R U
C17 C 0.66472(9) 0.70987(17) 0.71313(13) 0.0214(4) Uani 1 1 d . .
H17 H 0.6480 0.6621 0.7446 0.026 Uiso 1 1 calc R U
C18 C 0.71324(9) 0.77085(17) 0.74883(13) 0.0233(5) Uani 1 1 d . .
H18 H 0.7330 0.7731 0.8075 0.028 Uiso 1 1 calc R U
C19 C 0.56449(10) 0.4362(2) 0.34639(14) 0.0283(5) Uani 1 1 d . .
H19A H 0.5779 0.4778 0.3059 0.042 Uiso 1 1 calc R U
H19B H 0.5281 0.4711 0.3494 0.042 Uiso 1 1 calc R U
H19C H 0.5567 0.3564 0.3287 0.042 Uiso 1 1 calc R U
C20 C 0.60234(9) 0.35336(19) 0.64408(16) 0.0295(5) Uani 1 1 d . .
C21 C 0.55602(13) 0.1957(2) 0.67981(17) 0.0407(6) Uani 1 1 d . .
H21A H 0.5881 0.2007 0.7337 0.061 Uiso 1 1 calc R U
H21B H 0.5473 0.1153 0.6647 0.061 Uiso 1 1 calc R U
H21C H 0.5205 0.2331 0.6840 0.061 Uiso 1 1 calc R U
C22 C 0.53494(9) 0.83454(18) 0.64420(14) 0.0252(5) Uani 1 1 d . .
H22A H 0.5148 0.8133 0.5857 0.038 Uiso 1 1 calc R U
H22B H 0.5088 0.8832 0.6634 0.038 Uiso 1 1 calc R U
H22C H 0.5447 0.7654 0.6787 0.038 Uiso 1 1 calc R U
C23 C 0.57272(10) 0.98017(18) 0.49031(14) 0.0265(5) Uani 1 1 d . .
H23A H 0.5582 1.0170 0.5316 0.040 Uiso 1 1 calc R U
H23B H 0.5406 0.9763 0.4364 0.040 Uiso 1 1 calc R U
H23C H 0.6057 1.0246 0.4841 0.040 Uiso 1 1 calc R U
C24 C 0.68665(10) 1.03586(18) 0.65418(14) 0.0252(5) Uani 1 1 d . .
H24A H 0.6491 1.0781 0.6443 0.030 Uiso 1 1 calc R U
H24B H 0.7207 1.0648 0.7010 0.030 Uiso 1 1 calc R U
C25 C 0.83001(9) 0.48376(19) 0.64465(14) 0.0253(5) Uani 1 1 d . .
H25A H 0.8357 0.4171 0.6133 0.038 Uiso 1 1 calc R U
H25B H 0.8535 0.4745 0.7039 0.038 Uiso 1 1 calc R U
H25C H 0.8429 0.5527 0.6228 0.038 Uiso 1 1 calc R U
N1 N 0.61637(8) 0.40787(14) 0.58196(11) 0.0222(4) Uani 1 1 d . .
O1 O 0.61310(7) 0.38753(14) 0.71479(10) 0.0319(4) Uani 1 1 d . .
O2 O 0.57422(7) 0.25244(13) 0.61575(11) 0.0313(4) Uani 1 1 d . .
O3 O 0.58805(6) 0.89521(12) 0.65117(9) 0.0209(3) Uani 1 1 d . .
O4 O 0.59265(6) 0.86690(12) 0.51777(9) 0.0220(3) Uani 1 1 d . .
O5 O 0.69839(7) 0.98905(12) 0.58218(10) 0.0259(4) Uani 1 1 d . .
O6 O 0.76908(6) 0.49386(12) 0.63589(9) 0.0211(3) Uani 1 1 d . .

loop_
_atom_site_aniso_label
_atom_site_aniso_U_11
_atom_site_aniso_U_22
_atom_site_aniso_U_33
_atom_site_aniso_U_23
_atom_site_aniso_U_13
_atom_site_aniso_U_12
C1 0.0202(10) 0.0224(11) 0.0244(11) -0.0059(9) 0.0067(9) -0.0043(8)
C2 0.0188(10) 0.0198(10) 0.0186(11) -0.0012(8) 0.0049(8) -0.0016(8)
C3 0.0161(9) 0.0220(10) 0.0235(11) -0.0018(8) 0.0038(8) -0.0012(8)
C4 0.0189(10) 0.0184(10) 0.0215(11) -0.0004(8) 0.0083(8) -0.0007(8)
C5 0.0165(9) 0.0172(10) 0.0191(10) 0.0005(8) 0.0054(8) 0.0018(7)
C6 0.0183(9) 0.0198(10) 0.0174(10) 0.0004(8) 0.0056(8) 0.0021(8)
C7 0.0202(10) 0.0197(10) 0.0211(11) -0.0009(8) 0.0077(8) 0.0006(8)
C8 0.0168(9) 0.0220(10) 0.0254(11) -0.0047(9) 0.0006(8) 0.0009(8)
C9 0.0177(10) 0.0191(10) 0.0272(12) -0.0025(8) 0.0056(8) -0.0001(8)
C10 0.0169(9) 0.0173(10) 0.0210(11) -0.0003(8) 0.0072(8) 0.0000(7)
C11 0.0184(9) 0.0168(10) 0.0186(10) -0.0002(8) 0.0066(8) -0.0003(7)
C12 0.0185(10) 0.0191(10) 0.0177(10) 0.0013(8) 0.0058(8) 0.0011(8)
C13 0.0228(10) 0.0186(10) 0.0269(12) -0.0008(8) 0.0099(9) 0.0013(8)
C14 0.0242(11) 0.0228(10) 0.0246(12) -0.0059(8) 0.0093(9) -0.0034(8)
C15 0.0246(11) 0.0202(11) 0.0323(13) -0.0047(9) 0.0108(9) -0.0058(8)
C16 0.0219(10) 0.0168(10) 0.0211(11) -0.0011(8) 0.0086(8) -0.0013(8)
C17 0.0252(10) 0.0200(10) 0.0200(11) 0.0019(8) 0.0088(8) 0.0060(8)
C18 0.0245(10) 0.0211(10) 0.0202(11) -0.0033(8) 0.0021(8) 0.0065(8)
C19 0.0249(11) 0.0308(12) 0.0273(12) -0.0088(9) 0.0060(9) -0.0041(9)
C20 0.0211(10) 0.0232(11) 0.0472(16) 0.0101(10) 0.0154(10) 0.0052(9)
C21 0.0497(15) 0.0334(13) 0.0460(16) 0.0037(12) 0.0253(13) -0.0060(11)
C22 0.0202(10) 0.0232(11) 0.0347(13) 0.0010(9) 0.0124(9) 0.0013(8)
C23 0.0242(10) 0.0258(11) 0.0280(12) 0.0091(9) 0.0071(9) 0.0070(9)
C24 0.0254(11) 0.0218(11) 0.0310(12) -0.0017(9) 0.0127(9) -0.0022(8)
C25 0.0189(10) 0.0285(11) 0.0283(12) 0.0004(9) 0.0074(9) 0.0034(8)
N1 0.0240(9) 0.0176(9) 0.0279(10) 0.0005(7) 0.0123(8) -0.0023(7)
O1 0.0341(9) 0.0357(9) 0.0282(10) 0.0059(7) 0.0136(7) -0.0009(7)
O2 0.0305(8) 0.0228(8) 0.0451(10) 0.0058(7) 0.0184(7) -0.0017(6)
O3 0.0184(7) 0.0201(7) 0.0257(8) -0.0010(6) 0.0093(6) 0.0008(5)
O4 0.0216(7) 0.0217(7) 0.0198(8) 0.0031(6) 0.0032(6) 0.0032(6)
O5 0.0273(8) 0.0239(8) 0.0303(9) -0.0009(6) 0.0145(7) -0.0035(6)
O6 0.0184(7) 0.0251(7) 0.0194(8) 0.0021(6) 0.0058(6) 0.0042(6)

loop_
_atom_type_symbol
_atom_type_description
_atom_type_scat_dispersion_real
_atom_type_scat_dispersion_imag
_atom_type_scat_source
C C 0.0033 0.0016 'International Tables Vol C Tables 4.2.6.8 and 6.1.1.4'
H H 0.0000 0.0000 'International Tables Vol C Tables 4.2.6.8 and 6.1.1.4'
N N 0.0061 0.0033 'International Tables Vol C Tables 4.2.6.8 and 6.1.1.4'
O O 0.0106 0.0060 'International Tables Vol C Tables 4.2.6.8 and 6.1.1.4'

loop_
_geom_angle_atom_site_label_1
_geom_angle_atom_site_label_2
_geom_angle_atom_site_label_3
_geom_angle
C19 C1 C14 108.59(17)
C19 C1 C2 110.78(17)
C14 C1 C2 108.20(16)
C19 C1 C15 108.36(17)
C14 C1 C15 111.08(17)
C2 C1 C15 109.82(16)
C1 C2 C11 109.67(16)
C1 C2 C3 112.41(16)
C11 C2 C3 101.94(15)
C1 C2 H2 110.8
C11 C2 H2 110.8
C3 C2 H2 110.8
C4 C3 C2 104.05(15)
C4 C3 H3A 110.9
C2 C3 H3A 110.9
C4 C3 H3B 110.9
C2 C3 H3B 110.9
H3A C3 H3B 109.0
C3 C4 C5 113.02(16)
C3 C4 C16 101.69(15)
C5 C4 C16 98.28(15)
C3 C4 H4 114.1
C5 C4 H4 114.1
C16 C4 H4 114.1
C17 C5 C4 109.78(16)
C17 C5 C6 104.54(15)
C4 C5 C6 126.02(16)
C17 C5 C10 111.07(16)
C4 C5 C10 99.74(15)
C6 C5 C10 105.23(15)
O4 C6 O3 110.67(15)
O4 C6 C5 108.33(15)
O3 C6 C5 114.60(15)
O4 C6 C7 113.91(16)
O3 C6 C7 104.57(15)
C5 C6 C7 104.73(15)
O5 C7 C24 60.00(13)
O5 C7 C8 113.49(16)
C24 C7 C8 119.76(18)
O5 C7 C6 117.04(16)
C24 C7 C6 121.50(17)
C8 C7 C6 113.69(17)
C18 C8 C7 107.19(16)
C18 C8 C9 106.58(17)
C7 C8 C9 109.14(16)
C18 C8 H8 111.2
C7 C8 H8 111.2
C9 C8 H8 111.2
C10 C9 C8 107.08(16)
C10 C9 H9A 110.3
C8 C9 H9A 110.3
C10 C9 H9B 110.3
C8 C9 H9B 110.3
H9A C9 H9B 108.6
C9 C10 C11 123.08(16)
C9 C10 C5 110.05(16)
C11 C10 C5 103.94(14)
C9 C10 H10 106.2
C11 C10 H10 106.2
C5 C10 H10 106.2
C12 C11 C16 117.85(16)
C12 C11 C2 114.88(16)
C16 C11 C2 98.55(15)
C12 C11 C10 114.49(15)
C16 C11 C10 102.87(15)
C2 C11 C10 106.23(15)
O6 C12 C13 109.60(16)
O6 C12 C11 108.08(15)
C13 C12 C11 113.86(16)
O6 C12 H12 108.4
C13 C12 H12 108.4
C11 C12 H12 108.4
C14 C13 C12 111.60(17)
C14 C13 H13A 109.3
C12 C13 H13A 109.3
C14 C13 H13B 109.3
C12 C13 H13B 109.3
H13A C13 H13B 108.0
C13 C14 C1 112.25(17)
C13 C14 H14A 109.2
C1 C14 H14A 109.2
C13 C14 H14B 109.2
C1 C14 H14B 109.2
H14A C14 H14B 107.9
N1 C15 C1 114.23(16)
N1 C15 H15A 108.7
C1 C15 H15A 108.7
N1 C15 H15B 108.7
C1 C15 H15B 108.7
H15A C15 H15B 107.6
N1 C16 C11 114.38(16)
N1 C16 C4 114.54(16)
C11 C16 C4 94.98(15)
N1 C16 H16 110.7
C11 C16 H16 110.7
C4 C16 H16 110.7
C18 C17 C5 115.96(19)
C18 C17 H17 122.0
C5 C17 H17 122.0
C17 C18 C8 113.50(18)
C17 C18 H18 123.2
C8 C18 H18 123.2
C1 C19 H19A 109.5
C1 C19 H19B 109.5
H19A C19 H19B 109.5
C1 C19 H19C 109.5
H19A C19 H19C 109.5
H19B C19 H19C 109.5
O1 C20 O2 123.6(2)
O1 C20 N1 125.8(2)
O2 C20 N1 110.6(2)
O2 C21 H21A 109.5
O2 C21 H21B 109.5
H21A C21 H21B 109.5
O2 C21 H21C 109.5
H21A C21 H21C 109.5
H21B C21 H21C 109.5
O3 C22 H22A 109.5
O3 C22 H22B 109.5
H22A C22 H22B 109.5
O3 C22 H22C 109.5
H22A C22 H22C 109.5
H22B C22 H22C 109.5
O4 C23 H23A 109.5
O4 C23 H23B 109.5
H23A C23 H23B 109.5
O4 C23 H23C 109.5
H23A C23 H23C 109.5
H23B C23 H23C 109.5
O5 C24 C7 59.25(13)
O5 C24 H24A 117.8
C7 C24 H24A 117.8
O5 C24 H24B 117.8
C7 C24 H24B 117.8
H24A C24 H24B 115.0
O6 C25 H25A 109.5
O6 C25 H25B 109.5
H25A C25 H25B 109.5
O6 C25 H25C 109.5
H25A C25 H25C 109.5
H25B C25 H25C 109.5
C20 N1 C16 114.15(18)
C20 N1 C15 121.31(18)
C16 N1 C15 122.03(16)
C20 O2 C21 111.49(19)
C6 O3 C22 115.49(15)
C6 O4 C23 117.58(16)
C7 O5 C24 60.75(13)
C25 O6 C12 112.70(15)

loop_
_geom_bond_atom_site_label_1
_geom_bond_atom_site_label_2
_geom_bond_distance
C1 C19 1.532(3)
C1 C14 1.540(3)
C1 C2 1.541(3)
C1 C15 1.547(3)
C2 C11 1.553(3)
C2 C3 1.568(3)
C2 H2 1.0000
C3 C4 1.541(3)
C3 H3A 0.9900
C3 H3B 0.9900
C4 C5 1.543(3)
C4 C16 1.555(3)
C4 H4 1.0000
C5 C17 1.519(3)
C5 C6 1.558(3)
C5 C10 1.583(3)
C6 O4 1.406(2)
C6 O3 1.423(2)
C6 C7 1.565(3)
C7 O5 1.439(2)
C7 C24 1.461(3)
C7 C8 1.522(3)
C8 C18 1.497(3)
C8 C9 1.550(3)
C8 H8 1.0000
C9 C10 1.542(3)
C9 H9A 0.9900
C9 H9B 0.9900
C10 C11 1.566(3)
C10 H10 1.0000
C11 C12 1.524(3)
C11 C16 1.539(3)
C12 O6 1.439(2)
C12 C13 1.523(3)
C12 H12 1.0000
C13 C14 1.517(3)
C13 H13A 0.9900
C13 H13B 0.9900
C14 H14A 0.9900
C14 H14B 0.9900
C15 N1 1.474(3)
C15 H15A 0.9900
C15 H15B 0.9900
C16 N1 1.468(3)
C16 H16 1.0000
C17 C18 1.325(3)
C17 H17 0.9500
C18 H18 0.9500
C19 H19A 0.9800
C19 H19B 0.9800
C19 H19C 0.9800
C20 O1 1.208(3)
C20 O2 1.366(3)
C20 N1 1.366(3)
C21 O2 1.459(3)
C21 H21A 0.9800
C21 H21B 0.9800
C21 H21C 0.9800
C22 O3 1.426(2)
C22 H22A 0.9800
C22 H22B 0.9800
C22 H22C 0.9800
C23 O4 1.434(2)
C23 H23A 0.9800
C23 H23B 0.9800
C23 H23C 0.9800
C24 O5 1.450(3)
C24 H24A 0.9900
C24 H24B 0.9900
C25 O6 1.421(2)
C25 H25A 0.9800
C25 H25B 0.9800
C25 H25C 0.9800
